data_7712816
loop_
_publ_author_name
'Brechin, Euan K.'
'Agapaki, Eleftheria'
'Canaj, Angelos'
'Nichol, Gary Stephen'

_publ_section_title
;
 Tetra-, tetradeca- and octadecametallic clusters of Mn
;
_journal_name_full 'Dalton Transactions'
_journal_paper_doi 10.1039/D3DT00732D
_journal_year 2023
_chemical_formula_moiety 'C68 H102 Mn14 N8 O50, 1[C3H6O], 1[C2H3N]'
_chemical_formula_sum 'C73 H111 Mn14 N9 O51'
_chemical_formula_weight 2699.86
_space_group_crystal_system orthorhombic
_space_group_IT_number 70
_space_group_name_Hall '-F 2uv 2vw'
_space_group_name_H-M_alt 'F d d d :2'
_atom_sites_solution_hydrogens geom
_atom_sites_solution_primary dual
_audit_creation_date 2021-09-17
_audit_creation_method
;
Olex2 1.5-beta
(compiled 2021.08.20 svn.r13c46975 for OlexSys, GUI svn.r6396)
;
_audit_update_record
;
2022-12-29 deposited with the CCDC.	2023-04-18 downloaded from the CCDC.
;
_cell_angle_alpha 90
_cell_angle_beta 90
_cell_angle_gamma 90
_cell_formula_units_Z 8
_cell_length_a 15.1080(2)
_cell_length_b 20.4454(4)
_cell_length_c 76.1586(11)
_cell_measurement_reflns_used 21006
_cell_measurement_temperature 120.01(10)
_cell_measurement_theta_max 28.3420
_cell_measurement_theta_min 3.3850
_cell_volume 23524.6(7)
_computing_cell_refinement 'CrysAlisPro 1.171.41.99a (Rigaku OD, 2021)'
_computing_data_collection 'CrysAlisPro 1.171.41.99a (Rigaku OD, 2021)'
_computing_data_reduction 'CrysAlisPro 1.171.41.99a (Rigaku OD, 2021)'
_computing_molecular_graphics 'Olex2 1.5-beta (Dolomanov et al., 2009)'
_computing_publication_material 'Olex2 1.5-beta (Dolomanov et al., 2009)'
_computing_structure_refinement 'SHELXL 2018/3 (Sheldrick, 2015)'
_computing_structure_solution 'SHELXT 2018/2 (Sheldrick, 2018)'
_diffrn_ambient_environment N~2~
_diffrn_ambient_temperature 120.01(10)
_diffrn_detector 'CCD plate'
_diffrn_detector_area_resol_mean 5.1574
_diffrn_detector_type Atlas
_diffrn_measured_fraction_theta_full 0.997
_diffrn_measured_fraction_theta_max 0.988
_diffrn_measurement_details
;
List of Runs (angles in degrees, time in seconds):

  # Type    Start    End  Width  t~exp~   \w     \q     \k     \f   Frames
#--------------------------------------------------------------------------
  1  \w    -41.00  22.00   0.30   15.00    --  -17.45 -77.00-121.00  210
  2  \w    -42.00  60.00   0.30   15.00    --   19.01 -77.00-121.00  340
  3  \w    -42.00  24.00   0.30   15.00    --  -17.45 -77.00  90.00  220
  4  \w    -55.00  18.20   0.30   15.00    --  -17.45  77.00   4.00  244
  5  \w    -52.00   8.00   0.30   15.00    --  -17.45  77.00 -30.00  200
  6  \w    -41.00  38.50   0.30   15.00    --   19.01 -77.00 150.00  265
;
_diffrn_measurement_device 'four-circle diffractometer'
_diffrn_measurement_device_type 'Rigaku Oxford Diffraction SuperNova'
_diffrn_measurement_method '\w scans'
_diffrn_orient_matrix_type 'CrysAlisPro convention (1999,Acta A55,543-557)'
_diffrn_orient_matrix_UB_11 -0.0206249000
_diffrn_orient_matrix_UB_12 0.0272404000
_diffrn_orient_matrix_UB_13 0.0040591000
_diffrn_orient_matrix_UB_21 0.0169420000
_diffrn_orient_matrix_UB_22 0.0208010000
_diffrn_orient_matrix_UB_23 -0.0066555000
_diffrn_orient_matrix_UB_31 -0.0385961000
_diffrn_orient_matrix_UB_32 -0.0054697000
_diffrn_orient_matrix_UB_33 -0.0050982000
_diffrn_radiation_monochromator mirror
_diffrn_radiation_probe x-ray
_diffrn_radiation_type 'Mo K\a'
_diffrn_radiation_wavelength 0.71073
_diffrn_reflns_av_R_equivalents 0.0419
_diffrn_reflns_av_unetI/netI 0.0270
_diffrn_reflns_Laue_measured_fraction_full 0.997
_diffrn_reflns_Laue_measured_fraction_max 0.988
_diffrn_reflns_limit_h_max 18
_diffrn_reflns_limit_h_min -19
_diffrn_reflns_limit_k_max 21
_diffrn_reflns_limit_k_min -25
_diffrn_reflns_limit_l_max 97
_diffrn_reflns_limit_l_min -97
_diffrn_reflns_number 49597
_diffrn_reflns_point_group_measured_fraction_full 0.997
_diffrn_reflns_point_group_measured_fraction_max 0.988
_diffrn_reflns_theta_full 25.242
_diffrn_reflns_theta_max 27.098
_diffrn_reflns_theta_min 3.138
_diffrn_source 'micro-focus sealed X-ray tube'
_diffrn_source_type 'SuperNova (Mo) X-ray Source'
_exptl_absorpt_coefficient_mu 1.531
_exptl_absorpt_correction_T_max 1.00000
_exptl_absorpt_correction_T_min 0.93295
_exptl_absorpt_correction_type multi-scan
_exptl_absorpt_process_details
;
CrysAlisPro 1.171.41.99a (Rigaku Oxford Diffraction, 2021)
Empirical absorption correction using spherical harmonics,
implemented in SCALE3 ABSPACK scaling algorithm.
;
_exptl_crystal_colour 'dark brown'
_exptl_crystal_density_diffrn 1.525
_exptl_crystal_description block
_exptl_crystal_F_000 10960
_exptl_crystal_recrystallization_method
'The material was recrystallised from a mixture of acetone and acetonitrile  by vapour diffusion'
_exptl_crystal_size_max 0.26
_exptl_crystal_size_mid 0.1
_exptl_crystal_size_min 0.09
_refine_diff_density_max 0.428
_refine_diff_density_min -0.327
_refine_diff_density_rms 0.069
_refine_ls_extinction_method none
_refine_ls_goodness_of_fit_ref 1.051
_refine_ls_hydrogen_treatment constr
_refine_ls_matrix_type full
_refine_ls_number_parameters 347
_refine_ls_number_reflns 6437
_refine_ls_number_restraints 85
_refine_ls_restrained_S_all 1.045
_refine_ls_R_factor_all 0.0379
_refine_ls_R_factor_gt 0.0329
_refine_ls_shift/su_max 0.003
_refine_ls_shift/su_mean 0.000
_refine_ls_structure_factor_coef Fsqd
_refine_ls_weighting_details 'w=1/[\s^2^(Fo^2^)+(0.0329P)^2^+93.3957P] where P=(Fo^2^+2Fc^2^)/3'
_refine_ls_weighting_scheme calc
_refine_ls_wR_factor_gt 0.0777
_refine_ls_wR_factor_ref 0.0799
_reflns_Friedel_coverage 0.000
_reflns_number_gt 5755
_reflns_number_total 6437
_reflns_threshold_expression 'I > 2\s(I)'
_cod_data_source_file d3dt00732d2.cif
_cod_data_source_block eb21208
_cod_original_sg_symbol_H-M 'F d d d'
_cod_database_code 7712816
_shelx_shelxl_version_number 2018/3
_chemical_oxdiff_formula 'C34 H53 Mn7 N4 O25'
_chemical_oxdiff_usercomment '@ 120 K EA9-acetone'
_shelx_space_group_comment
;
The symmetry employed for this shelxl refinement is uniquely defined
by the following loop, which should always be used as a source of
symmetry information in preference to the above space-group names.
They are only intended as comments.
;
_shelx_estimated_absorpt_t_max 0.875
_shelx_estimated_absorpt_t_min 0.692
_olex2_refinement_description
;
1. Fixed Uiso
 At 1.2 times of:
  All C(H) groups, All C(H,H) groups
 At 1.5 times of:
  All C(H,H,H) groups
2. Restrained distances
 O12-C16A \\sim O11-C16A \\sim O12-C16 \\sim O11-C16
 with sigma of 0.02
 C17A-C16A \\sim C17-C16
 with sigma of 0.02
 C10-C11 \\sim C10-C11A
 with sigma of 0.02
3. Rigid bond restraints
 C10, C11A
 with sigma for 1-2 distances of 0.01 and sigma for 1-3 distances of 0.01
 C10, C11
 with sigma for 1-2 distances of 0.01 and sigma for 1-3 distances of 0.01
 O11, O12, C16A, C17A
 with sigma for 1-2 distances of 0.01 and sigma for 1-3 distances of 0.01
4. Uiso/Uaniso restraints and constraints
C10 \\sim C11A: within 2A with sigma of 0.04 and sigma for terminal atoms of
0.08 within 2A
C10 \\sim C11: within 2A with sigma of 0.04 and sigma for terminal atoms of
0.08 within 2A
O11 \\sim O12 \\sim C16A \\sim C17A: within 2A with sigma of 0.04 and sigma for
terminal atoms of 0.08 within 2A
Uanis(C11) = Uanis(C11A)
5. Rigid body (RIGU) restrains
 O11, O12, C16A, C17A
 with sigma for 1-2 distances of 0.004 and sigma for 1-3 distances of 0.004
 O11, O12, C16, C17
 with sigma for 1-2 distances of 0.004 and sigma for 1-3 distances of 0.004
 C10, C11A
 with sigma for 1-2 distances of 0.004 and sigma for 1-3 distances of 0.004
 C10, C11
 with sigma for 1-2 distances of 0.004 and sigma for 1-3 distances of 0.004
6. Others
 Sof(C16A)=Sof(C17A)=Sof(H17D)=Sof(H17E)=Sof(H17F)=1-FVAR(1)
 Sof(C16)=Sof(C17)=Sof(H17A)=Sof(H17B)=Sof(H17C)=FVAR(1)
 Sof(C11A)=Sof(H11D)=Sof(H11E)=Sof(H11F)=1-FVAR(2)
 Sof(C11)=Sof(H11A)=Sof(H11B)=Sof(H11C)=FVAR(2)
 Fixed Sof: H8A(0.5) H8B(0.5) H8C(0.5)
7.a Secondary CH2 refined with riding coordinates:
 C4(H4A,H4B)
7.b Me refined with riding coordinates:
 C11(H11A,H11B,H11C), C11A(H11D,H11E,H11F), C17(H17A,H17B,H17C), C17A(H17D,
 H17E,H17F)
7.c Aromatic/amide H refined with riding coordinates:
 C2(H2)
7.d Idealised Me refined as rotating group:
 C00U(H00A,H00B,H00C), C5(H5A,H5B,H5C), C6(H6A,H6B,H6C), C8(H8A,H8B,H8C),
 C13(H13A,H13B,H13C), C15(H15A,H15B,H15C)
;
_smtbx_masks_special_details
;
A solvent mask was calculated and 416 electrons were 
found in a volume of 5700\%A^3^ in 1 void per unit cell. 
This approximates with the presence of 
1[C3H6O], 1[C2H3N] per Formula Unit 
which account for 432 electrons 
per unit cell.  These solvent molecules were observed in a difference map but could not be reasonably modelled.
;
_smtbx_masks_void_probe_radius 1.2
_smtbx_masks_void_truncation_radius 1.2
_olex2_diffrn_ambient_temperature_device 'Oxford Cryosystems Cryostream 700+'
_olex2_exptl_crystal_mounting_method 'The crystal was mounted on a MITIGEN holder in Paratone oil'
_olex2_submission_original_sample_id EA9-acetone
_olex2_submission_special_instructions 'No special instructions were received'
_oxdiff_exptl_absorpt_empirical_details
;
Empirical correction (ABSPACK) includes:
- Absorption correction using spherical harmonics
- Frame scaling
;
_oxdiff_exptl_absorpt_empirical_full_max 1.318
_oxdiff_exptl_absorpt_empirical_full_min 0.880

loop_
_space_group_symop_operation_xyz
'x, y, z'
'-x+3/4, -y+3/4, z'
'-x+3/4, y, -z+3/4'
'x, -y+3/4, -z+3/4'
'x, y+1/2, z+1/2'
'-x+3/4, -y+5/4, z+1/2'
'-x+3/4, y+1/2, -z+5/4'
'x, -y+5/4, -z+5/4'
'x+1/2, y, z+1/2'
'-x+5/4, -y+3/4, z+1/2'
'-x+5/4, y, -z+5/4'
'x+1/2, -y+3/4, -z+5/4'
'x+1/2, y+1/2, z'
'-x+5/4, -y+5/4, z'
'-x+5/4, y+1/2, -z+3/4'
'x+1/2, -y+5/4, -z+3/4'
'-x, -y, -z'
'x-3/4, y-3/4, -z'
'x-3/4, -y, z-3/4'
'-x, y-3/4, z-3/4'
'-x, -y+1/2, -z+1/2'
'x-3/4, y-1/4, -z+1/2'
'x-3/4, -y+1/2, z-1/4'
'-x, y-1/4, z-1/4'
'-x+1/2, -y, -z+1/2'
'x-1/4, y-3/4, -z+1/2'
'x-1/4, -y, z-1/4'
'-x+1/2, y-3/4, z-1/4'
'-x+1/2, -y+1/2, -z'
'x-1/4, y-1/4, -z'
'x-1/4, -y+1/2, z-3/4'
'-x+1/2, y-1/4, z-3/4'

loop_
_atom_site_label
_atom_site_type_symbol
_atom_site_fract_x
_atom_site_fract_y
_atom_site_fract_z
_atom_site_U_iso_or_equiv
_atom_site_adp_type
_atom_site_occupancy
_atom_site_site_symmetry_order
_atom_site_calc_flag
_atom_site_refinement_flags_posn
_atom_site_refinement_flags_adp
_atom_site_refinement_flags_occupancy
_atom_site_disorder_assembly
_atom_site_disorder_group
Mn1 Mn 0.92447(2) 0.30642(2) 0.47867(2) 0.01498(8) Uani 1 1 d . . . . .
Mn2 Mn 0.79538(2) 0.28532(2) 0.44511(2) 0.01712(8) Uani 1 1 d . . . . .
Mn3 Mn 0.74435(2) 0.34888(2) 0.40497(2) 0.02381(9) Uani 1 1 d . . . . .
Mn4 Mn 0.875000 0.44326(3) 0.375000 0.02625(12) Uani 1 2 d S T P C .
O1 O 0.79132(9) 0.33625(7) 0.47047(2) 0.0158(3) Uani 1 1 d . . . . .
O2 O 0.90141(10) 0.32408(8) 0.50558(2) 0.0210(3) Uani 1 1 d . . . . .
O3 O 0.89961(10) 0.20586(8) 0.48046(2) 0.0213(3) Uani 1 1 d . . . . .
O4 O 0.81435(10) 0.19131(8) 0.45676(2) 0.0210(3) Uani 1 1 d . . . . .
O5 O 0.66004(10) 0.26659(9) 0.44104(2) 0.0278(4) Uani 1 1 d . . . . .
O6 O 0.62781(11) 0.30098(10) 0.41380(2) 0.0327(4) Uani 1 1 d . . . . .
O7 O 0.77287(10) 0.38254(8) 0.43105(2) 0.0223(3) Uani 1 1 d . . . . .
O8 O 0.80938(10) 0.46163(7) 0.44937(2) 0.0190(3) Uani 1 1 d . . . . .
O9 O 0.85603(12) 0.51429(8) 0.39229(2) 0.0312(4) Uani 1 1 d . . . . .
O10 O 0.92713(10) 0.48363(8) 0.41658(2) 0.0225(3) Uani 1 1 d . . . . .
O11 O 0.67344(13) 0.43345(9) 0.39639(2) 0.0366(4) Uani 1 1 d D U . . .
O12 O 0.73247(12) 0.45124(9) 0.37007(2) 0.0293(4) Uani 1 1 d D U . . .
O13 O 0.875000 0.375000 0.35829(3) 0.0251(5) Uani 1 2 d S T P . .
N1 N 0.65128(11) 0.37179(9) 0.47953(2) 0.0170(4) Uani 1 1 d . . . . .
N2 N 0.68081(11) 0.43464(9) 0.48146(2) 0.0176(4) Uani 1 1 d . . . . .
C00U C 0.86659(16) 0.09733(12) 0.47193(3) 0.0266(5) Uani 1 1 d . . . . .
H00A H 0.812134 0.081079 0.477397 0.040 Uiso 1 1 calc R U . . .
H00B H 0.917151 0.087456 0.479546 0.040 Uiso 1 1 calc R U . . .
H00C H 0.874891 0.076043 0.460523 0.040 Uiso 1 1 calc R U . . .
C1 C 0.60859(14) 0.47256(11) 0.48079(3) 0.0211(4) Uani 1 1 d . . . . .
C2 C 0.53308(14) 0.43385(12) 0.47863(3) 0.0234(5) Uani 1 1 d . . . . .
H2 H 0.473606 0.448638 0.477837 0.028 Uiso 1 1 calc R U . . .
C3 C 0.56203(14) 0.36994(12) 0.47789(3) 0.0200(4) Uani 1 1 d . . . . .
C4 C 0.71719(13) 0.31880(11) 0.48067(3) 0.0170(4) Uani 1 1 d . . . . .
H4A H 0.735157 0.312188 0.493044 0.020 Uiso 1 1 calc R U . . .
H4B H 0.691401 0.277442 0.476251 0.020 Uiso 1 1 calc R U . . .
C5 C 0.61760(16) 0.54513(12) 0.48151(3) 0.0272(5) Uani 1 1 d . . . . .
H5A H 0.680406 0.556840 0.482186 0.041 Uiso 1 1 calc R U . . .
H5B H 0.586712 0.561847 0.491896 0.041 Uiso 1 1 calc R U . . .
H5C H 0.591592 0.564413 0.470916 0.041 Uiso 1 1 calc R U . . .
C6 C 0.51171(14) 0.30770(12) 0.47571(3) 0.0266(5) Uani 1 1 d . . . . .
H6A H 0.538670 0.281623 0.466332 0.040 Uiso 1 1 calc R U . . .
H6B H 0.450165 0.317641 0.472641 0.040 Uiso 1 1 calc R U . . .
H6C H 0.513218 0.282958 0.486726 0.040 Uiso 1 1 calc R U . . .
C7 C 0.875000 0.375000 0.51337(4) 0.0175(6) Uani 1 2 d S T P . .
C8 C 0.875000 0.375000 0.53306(4) 0.0200(6) Uani 1 2 d S T P . .
H8A H 0.862859 0.330708 0.537354 0.030 Uiso 0.5 1 calc R U P A -1
H8B H 0.829162 0.404915 0.537354 0.030 Uiso 0.5 1 calc R U P A -1
H8C H 0.932979 0.389376 0.537354 0.030 Uiso 0.5 1 calc R U P A -1
C9 C 0.85981(13) 0.17026(11) 0.46937(3) 0.0179(4) Uani 1 1 d . . . . .
C10 C 0.61052(16) 0.26982(14) 0.42765(3) 0.0319(6) Uani 1 1 d D U . . .
C11 C 0.5283(7) 0.2257(7) 0.42741(17) 0.042(2) Uani 0.62(3) 1 d D U P B 1
H11A H 0.521838 0.204184 0.438847 0.063 Uiso 0.62(3) 1 calc R U P B 1
H11B H 0.475613 0.252208 0.425017 0.063 Uiso 0.62(3) 1 calc R U P B 1
H11C H 0.534851 0.192443 0.418232 0.063 Uiso 0.62(3) 1 calc R U P B 1
C11A C 0.5167(9) 0.2460(12) 0.4305(3) 0.042(2) Uani 0.38(3) 1 d D U P B 2
H11D H 0.513023 0.222726 0.441718 0.063 Uiso 0.38(3) 1 calc R U P B 2
H11E H 0.476254 0.283492 0.430662 0.063 Uiso 0.38(3) 1 calc R U P B 2
H11F H 0.499969 0.216359 0.420936 0.063 Uiso 0.38(3) 1 calc R U P B 2
C12 C 0.75377(14) 0.43380(11) 0.43949(3) 0.0184(4) Uani 1 1 d . . . . .
C13 C 0.66275(15) 0.46175(14) 0.43780(3) 0.0319(6) Uani 1 1 d . . . . .
H13A H 0.620401 0.433311 0.443858 0.048 Uiso 1 1 calc R U . . .
H13B H 0.646848 0.464820 0.425352 0.048 Uiso 1 1 calc R U . . .
H13C H 0.661337 0.505445 0.443082 0.048 Uiso 1 1 calc R U . . .
C14 C 0.87813(16) 0.52252(12) 0.40815(3) 0.0249(5) Uani 1 1 d . . . . .
C15 C 0.84253(19) 0.58207(13) 0.41711(3) 0.0355(6) Uani 1 1 d . . . . .
H15A H 0.779844 0.575427 0.419888 0.053 Uiso 1 1 calc R U . . .
H15B H 0.848779 0.619974 0.409327 0.053 Uiso 1 1 calc R U . . .
H15C H 0.875659 0.589823 0.427971 0.053 Uiso 1 1 calc R U . . .
C16 C 0.6804(17) 0.4679(14) 0.3826(2) 0.032(5) Uani 0.42(4) 1 d D . P C 1
C16A C 0.6698(12) 0.4567(11) 0.38127(17) 0.030(4) Uani 0.58(4) 1 d D U P C 2
C17 C 0.5928(11) 0.4996(12) 0.3758(2) 0.051(4) Uani 0.42(4) 1 d D . P C 1
H17A H 0.605217 0.525125 0.365222 0.077 Uiso 0.42(4) 1 calc R U P C 1
H17B H 0.549874 0.465194 0.373106 0.077 Uiso 0.42(4) 1 calc R U P C 1
H17C H 0.568516 0.528461 0.384913 0.077 Uiso 0.42(4) 1 calc R U P C 1
C17A C 0.6134(17) 0.5193(10) 0.3790(2) 0.089(6) Uani 0.58(4) 1 d D U P C 2
H17D H 0.615129 0.533307 0.366713 0.134 Uiso 0.58(4) 1 calc R U P C 2
H17E H 0.552105 0.510144 0.382416 0.134 Uiso 0.58(4) 1 calc R U P C 2
H17F H 0.637314 0.554101 0.386488 0.134 Uiso 0.58(4) 1 calc R U P C 2

loop_
_atom_site_aniso_label
_atom_site_aniso_U_11
_atom_site_aniso_U_22
_atom_site_aniso_U_33
_atom_site_aniso_U_23
_atom_site_aniso_U_13
_atom_site_aniso_U_12
Mn1 0.01831(15) 0.01375(17) 0.01289(15) -0.00040(12) -0.00101(11) -0.00034(12)
Mn2 0.02264(16) 0.01667(18) 0.01207(15) 0.00024(12) -0.00182(11) -0.00191(13)
Mn3 0.0371(2) 0.0229(2) 0.01137(16) 0.00011(13) -0.00319(13) 0.00117(15)
Mn4 0.0497(3) 0.0186(3) 0.0104(2) 0.000 -0.0032(2) 0.000
O1 0.0184(7) 0.0159(8) 0.0130(7) 0.0003(5) 0.0011(5) -0.0007(6)
O2 0.0284(8) 0.0204(9) 0.0141(7) -0.0006(6) 0.0005(6) 0.0030(7)
O3 0.0294(8) 0.0155(8) 0.0189(7) 0.0000(6) -0.0029(6) -0.0030(6)
O4 0.0255(7) 0.0176(8) 0.0198(8) 0.0025(6) -0.0031(6) -0.0032(6)
O5 0.0251(8) 0.0375(11) 0.0209(8) 0.0050(7) -0.0046(6) -0.0074(7)
O6 0.0330(9) 0.0450(12) 0.0202(8) 0.0041(8) -0.0066(7) -0.0038(8)
O7 0.0353(8) 0.0187(9) 0.0128(7) -0.0004(6) -0.0027(6) 0.0000(7)
O8 0.0246(7) 0.0186(8) 0.0137(7) 0.0010(6) 0.0000(6) -0.0036(6)
O9 0.0571(11) 0.0234(9) 0.0130(7) -0.0014(6) -0.0065(7) 0.0041(8)
O10 0.0334(8) 0.0213(9) 0.0127(7) 0.0003(6) 0.0003(6) -0.0014(7)
O11 0.0581(12) 0.0355(11) 0.0163(8) 0.0042(7) 0.0039(7) 0.0145(9)
O12 0.0476(10) 0.0269(10) 0.0135(7) -0.0012(6) 0.0008(7) 0.0052(8)
O13 0.0429(13) 0.0205(12) 0.0119(10) 0.000 0.000 -0.0010(10)
N1 0.0191(8) 0.0137(9) 0.0182(8) 0.0023(7) 0.0017(6) 0.0002(7)
N2 0.0226(9) 0.0139(9) 0.0163(9) 0.0004(7) 0.0016(7) -0.0005(7)
C00U 0.0335(12) 0.0174(12) 0.0288(12) -0.0003(9) -0.0057(9) -0.0004(10)
C1 0.0229(10) 0.0212(12) 0.0191(10) 0.0030(8) 0.0031(8) 0.0024(9)
C2 0.0205(10) 0.0246(13) 0.0252(11) 0.0046(9) 0.0023(8) 0.0030(9)
C3 0.0202(10) 0.0234(12) 0.0163(10) 0.0045(8) 0.0010(8) -0.0012(9)
C4 0.0188(9) 0.0137(11) 0.0184(10) 0.0039(8) 0.0019(7) 0.0001(8)
C5 0.0290(11) 0.0188(12) 0.0339(13) 0.0006(9) 0.0041(9) 0.0046(10)
C6 0.0193(10) 0.0241(13) 0.0363(13) 0.0056(10) -0.0021(9) -0.0048(9)
C7 0.0157(13) 0.0177(16) 0.0192(14) 0.000 0.000 -0.0025(12)
C8 0.0261(15) 0.0168(16) 0.0171(14) 0.000 0.000 -0.0057(13)
C9 0.0182(9) 0.0169(11) 0.0186(10) 0.0001(8) 0.0030(8) -0.0028(8)
C10 0.0306(12) 0.0426(16) 0.0224(12) 0.0018(11) -0.0053(9) -0.0037(11)
C11 0.035(3) 0.071(7) 0.021(4) -0.007(3) -0.008(2) -0.017(4)
C11A 0.035(3) 0.071(7) 0.021(4) -0.007(3) -0.008(2) -0.017(4)
C12 0.0238(10) 0.0206(12) 0.0109(9) 0.0036(8) 0.0024(8) -0.0018(9)
C13 0.0279(12) 0.0465(17) 0.0214(12) -0.0068(11) -0.0054(9) 0.0063(11)
C14 0.0400(12) 0.0199(12) 0.0147(10) 0.0011(8) 0.0002(9) -0.0038(10)
C15 0.0585(16) 0.0277(14) 0.0202(12) -0.0021(10) -0.0048(11) 0.0120(13)
C16 0.059(7) 0.022(8) 0.015(4) -0.005(5) 0.000(4) 0.009(7)
C16A 0.056(5) 0.024(7) 0.011(3) -0.004(3) 0.000(3) 0.009(5)
C17 0.071(6) 0.062(9) 0.021(6) 0.002(5) 0.017(5) 0.038(6)
C17A 0.155(13) 0.090(10) 0.022(5) 0.003(5) 0.009(6) 0.090(10)

loop_
_atom_type_symbol
_atom_type_description
_atom_type_scat_dispersion_real
_atom_type_scat_dispersion_imag
_atom_type_scat_source
C C 0.0033 0.0016 'International Tables Vol C Tables 4.2.6.8 and 6.1.1.4'
H H 0.0000 0.0000 'International Tables Vol C Tables 4.2.6.8 and 6.1.1.4'
Mn Mn 0.3368 0.7283 'International Tables Vol C Tables 4.2.6.8 and 6.1.1.4'
N N 0.0061 0.0033 'International Tables Vol C Tables 4.2.6.8 and 6.1.1.4'
O O 0.0106 0.0060 'International Tables Vol C Tables 4.2.6.8 and 6.1.1.4'

loop_
_exptl_crystal_face_index_h
_exptl_crystal_face_index_k
_exptl_crystal_face_index_l
_exptl_crystal_face_perp_dist
-17 -4 -59 0.0639
-1 27 -38 0.0594
15 19 31 0.0532
-1 -27 32 0.0311
-20 2 -32 0.0597
-18 14 27 0.0470
21 -5 19 0.0264
15 -16 -46 0.0612
-20 -8 20 0.0371
19 9 -35 0.0574
12 8 -83 0.0855

loop_
_geom_angle_atom_site_label_1
_geom_angle_atom_site_label_2
_geom_angle_atom_site_label_3
_geom_angle
_geom_angle_site_symmetry_1
_geom_angle_site_symmetry_3
_geom_angle_publ_flag
O1 Mn1 O1 82.28(6) . 2_655 ?
O1 Mn1 O8 82.18(5) . 2_655 ?
O1 Mn1 N2 156.09(6) . 2_655 ?
O2 Mn1 O1 97.79(6) . 2_655 ?
O2 Mn1 O1 94.46(5) . . ?
O2 Mn1 O8 176.60(6) . 2_655 ?
O2 Mn1 N2 93.22(6) . 2_655 ?
O3 Mn1 O1 97.30(6) . . ?
O3 Mn1 O1 167.88(5) . 2_655 ?
O3 Mn1 O2 94.31(6) . . ?
O3 Mn1 O8 85.63(6) . 2_655 ?
O3 Mn1 N2 104.65(6) . 2_655 ?
O8 Mn1 O1 82.32(5) 2_655 2_655 ?
N2 Mn1 O1 74.27(6) 2_655 2_655 ?
N2 Mn1 O8 90.08(6) 2_655 2_655 ?
O1 Mn2 O7 89.74(5) . . ?
O1 Mn2 O8 83.43(5) . 2_655 ?
O1 Mn2 O10 159.76(6) . 2_655 ?
O4 Mn2 O1 93.74(6) . . ?
O4 Mn2 O7 176.40(6) . . ?
O4 Mn2 O8 80.32(6) . 2_655 ?
O4 Mn2 O10 102.82(6) . 2_655 ?
O5 Mn2 O1 100.89(6) . . ?
O5 Mn2 O4 91.60(6) . . ?
O5 Mn2 O7 86.82(6) . . ?
O5 Mn2 O8 171.11(7) . 2_655 ?
O5 Mn2 O10 90.32(6) . 2_655 ?
O8 Mn2 O7 101.04(6) 2_655 . ?
O8 Mn2 O10 87.91(5) 2_655 2_655 ?
O10 Mn2 O7 73.98(6) 2_655 . ?
Mn4 Mn3 Mn4 0.000(18) 2_655 4 ?
O6 Mn3 Mn4 128.70(5) . 2_655 ?
O6 Mn3 Mn4 128.70(5) . 4 ?
O6 Mn3 O7 91.20(6) . . ?
O6 Mn3 O10 88.10(6) . 2_655 ?
O6 Mn3 O11 93.12(7) . . ?
O6 Mn3 O12 89.55(7) . 4 ?
O6 Mn3 O13 164.94(6) . 3_655 ?
O7 Mn3 Mn4 129.42(4) . 4 ?
O7 Mn3 Mn4 129.42(4) . 2_655 ?
O7 Mn3 O10 76.72(6) . 2_655 ?
O7 Mn3 O12 168.66(7) . 4 ?
O7 Mn3 O13 99.26(6) . 3_655 ?
O10 Mn3 Mn4 75.38(4) 2_655 4 ?
O10 Mn3 Mn4 75.38(4) 2_655 2_655 ?
O10 Mn3 O13 83.85(5) 2_655 3_655 ?
O11 Mn3 Mn4 108.37(5) . 2_655 ?
O11 Mn3 Mn4 108.37(5) . 4 ?
O11 Mn3 O7 97.14(6) . . ?
O11 Mn3 O10 173.77(6) . 2_655 ?
O11 Mn3 O12 94.12(7) . 4 ?
O11 Mn3 O13 96.26(6) . 3_655 ?
O12 Mn3 Mn4 44.28(5) 4 4 ?
O12 Mn3 Mn4 44.28(5) 4 2_655 ?
O12 Mn3 O10 92.00(6) 4 2_655 ?
O12 Mn3 O13 78.07(6) 4 3_655 ?
O13 Mn3 Mn4 36.66(3) 3_655 2_655 ?
O13 Mn3 Mn4 36.66(3) 3_655 4 ?
O9 Mn4 O9 85.72(10) 3_655 . ?
O9 Mn4 O12 85.25(7) . . ?
O9 Mn4 O12 88.49(7) . 3_655 ?
O9 Mn4 O12 85.25(7) 3_655 3_655 ?
O9 Mn4 O12 88.49(7) 3_655 . ?
O12 Mn4 O12 171.46(10) . 3_655 ?
O13 Mn4 O9 95.38(6) 3_655 . ?
O13 Mn4 O9 171.68(6) . . ?
O13 Mn4 O9 95.38(6) . 3_655 ?
O13 Mn4 O9 171.68(6) 3_655 3_655 ?
O13 Mn4 O12 86.53(4) . . ?
O13 Mn4 O12 99.82(4) . 3_655 ?
O13 Mn4 O12 99.82(5) 3_655 . ?
O13 Mn4 O12 86.54(4) 3_655 3_655 ?
O13 Mn4 O13 84.72(9) 3_655 . ?
Mn1 O1 Mn1 88.97(5) . 2_655 ?
Mn1 O1 Mn2 95.35(5) . . ?
Mn2 O1 Mn1 132.37(6) . 2_655 ?
C4 O1 Mn1 120.09(12) . . ?
C4 O1 Mn1 105.41(12) . 2_655 ?
C4 O1 Mn2 112.78(12) . . ?
C7 O2 Mn1 130.51(15) . . ?
C9 O3 Mn1 127.29(14) . . ?
C9 O4 Mn2 134.34(14) . . ?
C10 O5 Mn2 133.12(16) . . ?
C10 O6 Mn3 132.10(15) . . ?
Mn3 O7 Mn2 100.65(6) . . ?
C12 O7 Mn2 121.20(13) . . ?
C12 O7 Mn3 133.73(14) . . ?
Mn2 O8 Mn1 92.41(5) 2_655 2_655 ?
C12 O8 Mn1 125.64(13) . 2_655 ?
C12 O8 Mn2 125.66(13) . 2_655 ?
C14 O9 Mn4 133.97(16) . . ?
Mn3 O10 Mn2 98.84(6) 2_655 2_655 ?
C14 O10 Mn2 135.18(14) . 2_655 ?
C14 O10 Mn3 125.69(14) . 2_655 ?
C16 O11 Mn3 131.4(6) . . ?
C16A O11 Mn3 127.8(6) . . ?
Mn3 O12 Mn4 91.96(6) 4 . ?
C16 O12 Mn3 146.1(17) . 4 ?
C16 O12 Mn4 119.5(14) . . ?
C16A O12 Mn4 128.3(9) . . ?
Mn3 O13 Mn3 127.44(9) 3_655 4 ?
Mn4 O13 Mn3 97.194(14) 4 3_655 ?
Mn4 O13 Mn3 118.12(2) . 3_655 ?
Mn4 O13 Mn3 118.12(2) 2_655 4 ?
Mn4 O13 Mn3 118.12(2) 4 4 ?
Mn4 O13 Mn3 97.194(14) 2_655 3_655 ?
Mn4 O13 Mn3 97.197(14) . 4 ?
Mn4 O13 Mn4 95.28(9) . 2_655 ?
Mn4 O13 Mn4 0.00(2) 2_655 4 ?
Mn4 O13 Mn4 95.28(9) . 4 ?
N2 N1 C4 117.62(16) . . ?
C3 N1 N2 111.14(18) . . ?
C3 N1 C4 131.10(19) . . ?
N1 N2 Mn1 113.02(12) . 2_655 ?
C1 N2 Mn1 139.14(15) . 2_655 ?
C1 N2 N1 105.90(17) . . ?
H00A C00U H00B 109.5 . . ?
H00A C00U H00C 109.5 . . ?
H00B C00U H00C 109.5 . . ?
C9 C00U H00A 109.5 . . ?
C9 C00U H00B 109.5 . . ?
C9 C00U H00C 109.5 . . ?
N2 C1 C2 110.0(2) . . ?
N2 C1 C5 120.0(2) . . ?
C2 C1 C5 129.9(2) . . ?
C1 C2 H2 126.8 . . ?
C3 C2 C1 106.4(2) . . ?
C3 C2 H2 126.8 . . ?
N1 C3 C2 106.6(2) . . ?
N1 C3 C6 122.8(2) . . ?
C2 C3 C6 130.6(2) . . ?
O1 C4 N1 108.56(16) . . ?
O1 C4 H4A 110.0 . . ?
O1 C4 H4B 110.0 . . ?
N1 C4 H4A 110.0 . . ?
N1 C4 H4B 110.0 . . ?
H4A C4 H4B 108.4 . . ?
C1 C5 H5A 109.5 . . ?
C1 C5 H5B 109.5 . . ?
C1 C5 H5C 109.5 . . ?
H5A C5 H5B 109.5 . . ?
H5A C5 H5C 109.5 . . ?
H5B C5 H5C 109.5 . . ?
C3 C6 H6A 109.5 . . ?
C3 C6 H6B 109.5 . . ?
C3 C6 H6C 109.5 . . ?
H6A C6 H6B 109.5 . . ?
H6A C6 H6C 109.5 . . ?
H6B C6 H6C 109.5 . . ?
O2 C7 O2 124.0(3) . 2_655 ?
O2 C7 C8 118.02(13) . . ?
O2 C7 C8 118.03(13) 2_655 . ?
C7 C8 H8A 109.5 . . ?
C7 C8 H8B 109.5 . . ?
C7 C8 H8C 109.5 . . ?
H8A C8 H8B 109.5 . . ?
H8A C8 H8C 109.5 . . ?
H8B C8 H8C 109.5 . . ?
O3 C9 C00U 116.74(19) . . ?
O4 C9 O3 124.9(2) . . ?
O4 C9 C00U 118.35(19) . . ?
O5 C10 C11 117.2(5) . . ?
O5 C10 C11A 114.9(9) . . ?
O6 C10 O5 125.3(2) . . ?
O6 C10 C11 117.1(5) . . ?
O6 C10 C11A 118.5(9) . . ?
C10 C11 H11A 109.5 . . ?
C10 C11 H11B 109.5 . . ?
C10 C11 H11C 109.5 . . ?
H11A C11 H11B 109.5 . . ?
H11A C11 H11C 109.5 . . ?
H11B C11 H11C 109.5 . . ?
C10 C11A H11D 109.5 . . ?
C10 C11A H11E 109.5 . . ?
C10 C11A H11F 109.5 . . ?
H11D C11A H11E 109.5 . . ?
H11D C11A H11F 109.5 . . ?
H11E C11A H11F 109.5 . . ?
O7 C12 O8 121.7(2) . . ?
O7 C12 C13 118.9(2) . . ?
O8 C12 C13 119.4(2) . . ?
C12 C13 H13A 109.5 . . ?
C12 C13 H13B 109.5 . . ?
C12 C13 H13C 109.5 . . ?
H13A C13 H13B 109.5 . . ?
H13A C13 H13C 109.5 . . ?
H13B C13 H13C 109.5 . . ?
O9 C14 C15 116.7(2) . . ?
O10 C14 O9 123.9(2) . . ?
O10 C14 C15 119.45(19) . . ?
C14 C15 H15A 109.5 . . ?
C14 C15 H15B 109.5 . . ?
C14 C15 H15C 109.5 . . ?
H15A C15 H15B 109.5 . . ?
H15A C15 H15C 109.5 . . ?
H15B C15 H15C 109.5 . . ?
O11 C16 O12 121.3(13) . . ?
O11 C16 C17 115.8(16) . . ?
O12 C16 C17 112.4(15) . . ?
O11 C16A O12 123.3(10) . . ?
O11 C16A C17A 116.3(11) . . ?
O12 C16A C17A 114.0(12) . . ?
C16 C17 H17A 109.5 . . ?
C16 C17 H17B 109.5 . . ?
C16 C17 H17C 109.5 . . ?
H17A C17 H17B 109.5 . . ?
H17A C17 H17C 109.5 . . ?
H17B C17 H17C 109.5 . . ?
C16A C17A H17D 109.5 . . ?
C16A C17A H17E 109.5 . . ?
C16A C17A H17F 109.5 . . ?
H17D C17A H17E 109.5 . . ?
H17D C17A H17F 109.5 . . ?
H17E C17A H17F 109.5 . . ?

loop_
_geom_bond_atom_site_label_1
_geom_bond_atom_site_label_2
_geom_bond_distance
_geom_bond_site_symmetry_2
_geom_bond_publ_flag
Mn1 O1 2.1929(14) . ?
Mn1 O1 2.3394(15) 2_655 ?
Mn1 O2 2.1094(14) . ?
Mn1 O3 2.0944(16) . ?
Mn1 O8 2.2749(14) 2_655 ?
Mn1 N2 2.2043(18) 2_655 ?
Mn2 O1 2.1948(14) . ?
Mn2 O4 2.1363(16) . ?
Mn2 O5 2.1033(16) . ?
Mn2 O7 2.2831(16) . ?
Mn2 O8 2.2190(15) 2_655 ?
Mn2 O10 2.2461(14) 2_655 ?
Mn3 Mn4 3.1381(4) 2_655 ?
Mn3 Mn4 3.1381(4) 4 ?
Mn3 O6 2.1241(18) . ?
Mn3 O7 2.1461(14) . ?
Mn3 O10 2.2437(16) 2_655 ?
Mn3 O11 2.1364(18) . ?
Mn3 O12 2.1721(15) 4 ?
Mn3 O13 2.2806(10) 3_655 ?
Mn4 O9 1.9812(17) 3_655 ?
Mn4 O9 1.9813(17) . ?
Mn4 O12 2.1920(18) . ?
Mn4 O12 2.1920(18) 3_655 ?
Mn4 O13 1.8887(14) . ?
Mn4 O13 1.8886(14) 3_655 ?
O1 C4 1.409(2) . ?
O2 C7 1.263(2) . ?
O3 C9 1.267(3) . ?
O4 C9 1.257(3) . ?
O5 C10 1.267(3) . ?
O6 C10 1.259(3) . ?
O7 C12 1.263(3) . ?
O8 C12 1.263(3) . ?
O9 C14 1.264(3) . ?
O10 C14 1.262(3) . ?
O11 C16 1.266(12) . ?
O11 C16A 1.247(9) . ?
O12 C16 1.286(12) . ?
O12 C16A 1.279(9) . ?
N1 N2 1.368(3) . ?
N1 C3 1.355(3) . ?
N1 C4 1.474(3) . ?
N2 C1 1.339(3) . ?
C00U H00A 0.9800 . ?
C00U H00B 0.9800 . ?
C00U H00C 0.9800 . ?
C00U C9 1.507(3) . ?
C1 C2 1.398(3) . ?
C1 C5 1.491(3) . ?
C2 H2 0.9500 . ?
C2 C3 1.379(3) . ?
C3 C6 1.492(3) . ?
C4 H4A 0.9900 . ?
C4 H4B 0.9900 . ?
C5 H5A 0.9800 . ?
C5 H5B 0.9800 . ?
C5 H5C 0.9800 . ?
C6 H6A 0.9800 . ?
C6 H6B 0.9800 . ?
C6 H6C 0.9800 . ?
C7 C8 1.500(4) . ?
C8 H8A 0.9800 . ?
C8 H8B 0.9800 . ?
C8 H8C 0.9800 . ?
C10 C11 1.536(7) . ?
C10 C11A 1.515(12) . ?
C11 H11A 0.9800 . ?
C11 H11B 0.9800 . ?
C11 H11C 0.9800 . ?
C11A H11D 0.9800 . ?
C11A H11E 0.9800 . ?
C11A H11F 0.9800 . ?
C12 C13 1.495(3) . ?
C13 H13A 0.9800 . ?
C13 H13B 0.9800 . ?
C13 H13C 0.9800 . ?
C14 C15 1.496(3) . ?
C15 H15A 0.9800 . ?
C15 H15B 0.9800 . ?
C15 H15C 0.9800 . ?
C16 C17 1.562(16) . ?
C16A C17A 1.546(13) . ?
C17 H17A 0.9800 . ?
C17 H17B 0.9800 . ?
C17 H17C 0.9800 . ?
C17A H17D 0.9800 . ?
C17A H17E 0.9800 . ?
C17A H17F 0.9800 . ?

loop_
_geom_torsion_atom_site_label_1
_geom_torsion_atom_site_label_2
_geom_torsion_atom_site_label_3
_geom_torsion_atom_site_label_4
_geom_torsion
_geom_torsion_site_symmetry_1
_geom_torsion_site_symmetry_2
_geom_torsion_site_symmetry_3
_geom_torsion_site_symmetry_4
_geom_torsion_publ_flag
Mn1 O1 C4 N1 146.17(12) . . . . ?
Mn1 O1 C4 N1 48.22(16) 2_655 . . . ?
Mn1 O2 C7 O2 7.03(8) . . . 2_655 ?
Mn1 O2 C7 C8 -172.97(8) . . . . ?
Mn1 O3 C9 O4 -13.5(3) . . . . ?
Mn1 O3 C9 C00U 167.91(14) . . . . ?
Mn1 O8 C12 O7 -92.8(2) 2_655 . . . ?
Mn1 O8 C12 C13 86.7(2) 2_655 . . . ?
Mn1 N2 C1 C2 162.60(16) 2_655 . . . ?
Mn1 N2 C1 C5 -14.7(3) 2_655 . . . ?
Mn2 O1 C4 N1 -102.71(15) . . . . ?
Mn2 O4 C9 O3 10.8(3) . . . . ?
Mn2 O4 C9 C00U -170.63(15) . . . . ?
Mn2 O5 C10 O6 -18.4(4) . . . . ?
Mn2 O5 C10 C11 153.9(7) . . . . ?
Mn2 O5 C10 C11A 175.1(10) . . . . ?
Mn2 O7 C12 O8 69.2(2) . . . . ?
Mn2 O7 C12 C13 -110.3(2) . . . . ?
Mn2 O8 C12 O7 32.5(3) 2_655 . . . ?
Mn2 O8 C12 C13 -147.99(16) 2_655 . . . ?
Mn2 O10 C14 O9 -161.45(17) 2_655 . . . ?
Mn2 O10 C14 C15 18.1(4) 2_655 . . . ?
Mn3 O6 C10 O5 9.0(4) . . . . ?
Mn3 O6 C10 C11 -163.2(7) . . . . ?
Mn3 O6 C10 C11A 175.1(10) . . . . ?
Mn3 O7 C12 O8 -139.34(17) . . . . ?
Mn3 O7 C12 C13 41.1(3) . . . . ?
Mn3 O10 C14 O9 11.1(3) 2_655 . . . ?
Mn3 O10 C14 C15 -169.32(17) 2_655 . . . ?
Mn3 O11 C16 O12 6(5) . . . . ?
Mn3 O11 C16 C17 148.3(14) . . . . ?
Mn3 O11 C16A O12 -29(3) . . . . ?
Mn3 O11 C16A C17A -179.4(18) . . . . ?
Mn3 O12 C16 O11 95(3) 4 . . . ?
Mn3 O12 C16 C17 -49(3) 4 . . . ?
Mn3 O12 C16A O11 114(2) 4 . . . ?
Mn3 O12 C16A C17A -95(3) 4 . . . ?
Mn4 O9 C14 O10 5.1(4) . . . . ?
Mn4 O9 C14 C15 -174.50(18) . . . . ?
Mn4 O12 C16 O11 -61(4) . . . . ?
Mn4 O12 C16 C17 155.5(19) . . . . ?
Mn4 O12 C16A O11 -30(3) . . . . ?
Mn4 O12 C16A C17A 121.1(17) . . . . ?
O9 Mn4 O13 Mn3 -69.09(7) 3_655 . . 4 ?
O9 Mn4 O13 Mn3 70.58(9) 3_655 . . 3_655 ?
O9 Mn4 O13 Mn4 171.65(5) 3_655 . . 4 ?
O9 Mn4 O13 Mn4 171.65(5) 3_655 . . 2_655 ?
O12 Mn4 O13 Mn3 19.06(6) . . . 4 ?
O12 Mn4 O13 Mn3 -15.52(9) 3_655 . . 3_655 ?
O12 Mn4 O13 Mn3 -155.19(5) 3_655 . . 4 ?
O12 Mn4 O13 Mn3 158.73(8) . . . 3_655 ?
O12 Mn4 O13 Mn4 -100.20(4) . . . 2_655 ?
O12 Mn4 O13 Mn4 -100.20(4) . . . 4 ?
O12 Mn4 O13 Mn4 85.55(4) 3_655 . . 2_655 ?
O12 Mn4 O13 Mn4 85.55(4) 3_655 . . 4 ?
O13 Mn4 O13 Mn3 119.26(4) 3_655 . . 4 ?
O13 Mn4 O13 Mn3 -101.07(7) 3_655 . . 3_655 ?
O13 Mn4 O13 Mn4 0.0 3_655 . . 2_655 ?
O13 Mn4 O13 Mn4 0.0 3_655 . . 4 ?
N1 N2 C1 C2 0.7(2) . . . . ?
N1 N2 C1 C5 -176.67(18) . . . . ?
N2 N1 C3 C2 0.5(2) . . . . ?
N2 N1 C4 O1 -45.8(2) . . . . ?
N2 C1 C2 C3 -0.4(2) . . . . ?
C1 C2 C3 N1 -0.1(2) . . . . ?
C1 C2 C3 C6 -180(39) . . . . ?
C3 N1 N2 Mn1 -168.01(13) . . . 2_655 ?
C3 N1 N2 C1 -0.7(2) . . . . ?
C3 N1 C4 O1 138.9(2) . . . . ?
C4 N1 N2 Mn1 15.8(2) . . . 2_655 ?
C4 N1 N2 C1 -176.96(17) . . . . ?
C4 N1 C3 C2 176.07(19) . . . . ?
C4 N1 C3 C6 -4.1(3) . . . . ?
C5 C1 C2 C3 176.6(2) . . . . ?

loop_
_exptl_oxdiff_crystal_face_indexfrac_h
_exptl_oxdiff_crystal_face_indexfrac_k
_exptl_oxdiff_crystal_face_indexfrac_l
_exptl_oxdiff_crystal_face_x
_exptl_oxdiff_crystal_face_y
_exptl_oxdiff_crystal_face_z
-17.4967 -4.2596 -59.1092 0.0049 0.0084 1.0000
-1.3702 26.8614 -38.2294 0.6048 0.7900 0.1009
14.8718 18.7985 31.4885 0.3332 0.4334 -0.8374
-0.5655 -27.5000 31.8970 -0.6080 -0.7939 0.0096
-20.2896 2.4279 -31.5142 0.3567 -0.0835 0.9305
-17.9829 13.6372 27.3624 0.8534 -0.2031 0.4800
20.6244 -5.2177 18.7961 -0.4912 0.1158 -0.8633
15.0693 -16.2281 -46.0398 -0.9397 0.2242 -0.2581
-19.9925 -8.3296 20.3511 0.2680 -0.6474 0.7134
19.1364 8.5279 -34.9268 -0.3042 0.7341 -0.6072
12.1646 7.6217 -83.4676 -0.3821 0.9202 -0.0857

loop_
_smtbx_masks_void_nr
_smtbx_masks_void_average_x
_smtbx_masks_void_average_y
_smtbx_masks_void_average_z
_smtbx_masks_void_volume
_smtbx_masks_void_count_electrons
_smtbx_masks_void_content
1 -0.889 -0.919 0.375 1424.9 104.0 '2 acetone,2 acetonitrile'
2 -0.697 -0.812 0.625 1424.9 95.1 '2 acetone,2 acetonitrile'
3 -0.677 -0.784 0.875 1424.9 104.0 '2 acetone,2 acetonitrile'
4 -0.273 -0.927 0.125 1424.9 95.1 '2 acetone,2 acetonitrile'
